data_7119581
loop_
_publ_author_name
'Yao, Tuanli'
'Liu, Tao'
'Zhang, Changhui'

_publ_section_title
;
 Palladium-catalyzed domino Heck/intermolecular cross-coupling: efficient
 synthesis of 4-alkylated isoquinoline derivatives.
;
_journal_issue 15
_journal_name_full 'Chemical communications (Cambridge, England)'
_journal_page_first 2386
_journal_page_last 2389
_journal_paper_doi 10.1039/c6cc10075a
_journal_volume 53
_journal_year 2017
_chemical_absolute_configuration unk
_chemical_formula_sum 'C25 H21 N O'
_chemical_formula_weight 351.43
_chemical_name_systematic 4-((3-Methyl-2,3-dihydrobenzofuran-3-yl)methyl)-3-phenylisoquinoline
_space_group_crystal_system monoclinic
_space_group_IT_number 4
_space_group_name_Hall 'P 2yb'
_space_group_name_H-M_alt 'P 1 21 1'
_symmetry_space_group_name_Hall 'P 2yb'
_symmetry_space_group_name_H-M 'P 1 21 1'
_atom_sites_solution_hydrogens geom
_audit_creation_method SHELXL-2013
_audit_update_record
;
2016-12-18 deposited with the CCDC.
2017-02-02 downloaded from the CCDC.
;
_cell_angle_alpha 90
_cell_angle_beta 101.0748(19)
_cell_angle_gamma 90
_cell_formula_units_Z 2
_cell_length_a 7.1675(4)
_cell_length_b 13.1365(8)
_cell_length_c 10.0074(6)
_cell_measurement_reflns_used 4014
_cell_measurement_temperature 296(2)
_cell_measurement_theta_max 27.72
_cell_measurement_theta_min 3.101
_cell_volume 924.71(9)
_computing_cell_refinement 'Bruker SAINT'
_computing_data_collection 'Bruker APEX2'
_computing_data_reduction 'Bruker SAINT'
_computing_molecular_graphics 'Bruker SHELXTL'
_computing_publication_material 'Bruker SHELXTL'
_computing_structure_refinement 'SHELXL-2013 (Sheldrick, 2013)'
_computing_structure_solution 'SHELXS-97 (Sheldrick 2008)'
_diffrn_ambient_temperature 296(2)
_diffrn_measured_fraction_theta_full 0.998
_diffrn_measured_fraction_theta_max 0.996
_diffrn_measurement_device_type 'Bruker APEX-II CCD'
_diffrn_measurement_method '\f and \w scans'
_diffrn_radiation_type MoK\a
_diffrn_radiation_wavelength 0.71073
_diffrn_reflns_av_R_equivalents 0.0657
_diffrn_reflns_av_unetI/netI 0.0760
_diffrn_reflns_Laue_measured_fraction_full 0.998
_diffrn_reflns_Laue_measured_fraction_max 0.996
_diffrn_reflns_limit_h_max 9
_diffrn_reflns_limit_h_min -9
_diffrn_reflns_limit_k_max 17
_diffrn_reflns_limit_k_min -17
_diffrn_reflns_limit_l_max 13
_diffrn_reflns_limit_l_min -12
_diffrn_reflns_number 14464
_diffrn_reflns_point_group_measured_fraction_full 0.998
_diffrn_reflns_point_group_measured_fraction_max 0.995
_diffrn_reflns_theta_full 25.242
_diffrn_reflns_theta_max 27.604
_diffrn_reflns_theta_min 3.101
_exptl_absorpt_coefficient_mu 0.076
_exptl_absorpt_correction_T_max 0.991
_exptl_absorpt_correction_T_min 0.983
_exptl_absorpt_correction_type multi-scan
_exptl_absorpt_process_details sadabs
_exptl_crystal_colour colorless
_exptl_crystal_density_diffrn 1.262
_exptl_crystal_description block
_exptl_crystal_F_000 372
_exptl_crystal_size_max 0.221
_exptl_crystal_size_mid 0.207
_exptl_crystal_size_min 0.113
_refine_diff_density_max 0.210
_refine_diff_density_min -0.172
_refine_diff_density_rms 0.037
_refine_ls_abs_structure_details
;
 Flack x determined using 922 quotients [(I+)-(I-)]/[(I+)+(I-)]
 (Parsons and Flack (2004), Acta Cryst. A60, s61).
;
_refine_ls_abs_structure_Flack 0.9(10)
_refine_ls_extinction_method none
_refine_ls_goodness_of_fit_ref 1.072
_refine_ls_hydrogen_treatment constr
_refine_ls_matrix_type full
_refine_ls_number_parameters 245
_refine_ls_number_reflns 4285
_refine_ls_number_restraints 1
_refine_ls_restrained_S_all 1.072
_refine_ls_R_factor_all 0.1326
_refine_ls_R_factor_gt 0.0618
_refine_ls_shift/su_max 0.000
_refine_ls_shift/su_mean 0.000
_refine_ls_structure_factor_coef Fsqd
_refine_ls_weighting_details 'w=1/[\s^2^(Fo^2^)+(0.0600P)^2^] where P=(Fo^2^+2Fc^2^)/3'
_refine_ls_weighting_scheme calc
_refine_ls_wR_factor_gt 0.1104
_refine_ls_wR_factor_ref 0.1316
_reflns_Friedel_coverage 0.914
_reflns_Friedel_fraction_full 0.997
_reflns_Friedel_fraction_max 0.994
_reflns_number_gt 2516
_reflns_number_total 4285
_reflns_threshold_expression 'I > 2\s(I)'
_cod_data_source_file c6cc10075a2.cif
_cod_data_source_block 1
_cod_depositor_comments 'Adding full bibliography for 7119581.cif.'
_cod_database_code 7119581
_shelx_space_group_comment
;
The symmetry employed for this shelxl refinement is uniquely defined
by the following loop, which should always be used as a source of
symmetry information in preference to the above space-group names.
They are only intended as comments.
;
_shelx_estimated_absorpt_t_min 0.983
_shelx_estimated_absorpt_t_max 0.991
_shelxl_version_number 2013-4

loop_
_space_group_symop_operation_xyz
'x, y, z'
'-x, y+1/2, -z'

loop_
_atom_site_label
_atom_site_type_symbol
_atom_site_fract_x
_atom_site_fract_y
_atom_site_fract_z
_atom_site_U_iso_or_equiv
_atom_site_adp_type
_atom_site_occupancy
_atom_site_site_symmetry_order
_atom_site_calc_flag
_atom_site_refinement_flags_posn
_atom_site_refinement_flags_adp
N1 N 0.8018(4) 0.0186(2) 0.9705(3) 0.0530(9) Uani 1 1 d . .
C9 C 0.4273(4) 0.0461(3) 0.6471(3) 0.0408(8) Uani 1 1 d . .
H9A H 0.4541 -0.0193 0.6099 0.049 Uiso 1 1 calc R U
H9B H 0.4258 0.0967 0.5763 0.049 Uiso 1 1 calc R U
C3 C 0.0377(5) -0.0539(4) 0.4720(4) 0.0619(11) Uani 1 1 d . .
H3 H 0.1074 -0.1137 0.4897 0.074 Uiso 1 1 calc R U
C7 C -0.0292(6) 0.1137(3) 0.5299(4) 0.0526(10) Uani 1 1 d . .
C2 C 0.0771(4) 0.0279(3) 0.5570(3) 0.0423(9) Uani 1 1 d . .
C1 C 0.2252(4) 0.0416(3) 0.6841(3) 0.0447(9) Uani 1 1 d . .
C6 C -0.1751(6) 0.1228(4) 0.4188(5) 0.0752(14) Uani 1 1 d . .
H6 H -0.2460 0.1823 0.4025 0.090 Uiso 1 1 calc R U
O1 O 0.0271(4) 0.1894(2) 0.6216(3) 0.0830(10) Uani 1 1 d . .
C4 C -0.1085(6) -0.0464(4) 0.3581(4) 0.0733(13) Uani 1 1 d . .
H4 H -0.1356 -0.1013 0.2989 0.088 Uiso 1 1 calc R U
C5 C -0.2115(6) 0.0408(4) 0.3335(4) 0.0720(13) Uani 1 1 d . .
H5 H -0.3085 0.0448 0.2572 0.086 Uiso 1 1 calc R U
C8 C 0.1583(6) 0.1451(3) 0.7330(4) 0.0652(12) Uani 1 1 d . .
H8A H 0.0967 0.1348 0.8102 0.078 Uiso 1 1 calc R U
H8B H 0.2663 0.1900 0.7609 0.078 Uiso 1 1 calc R U
C11 C 0.6414(4) 0.1756(3) 0.7945(3) 0.0410(9) Uani 1 1 d . .
C16 C 0.7756(5) 0.1967(3) 0.9135(4) 0.0457(9) Uani 1 1 d . .
C10 C 0.5864(4) 0.0715(3) 0.7645(3) 0.0393(9) Uani 1 1 d . .
C18 C 0.6807(5) -0.0022(3) 0.8504(3) 0.0410(9) Uani 1 1 d . .
C17 C 0.8414(5) 0.1137(3) 0.9991(4) 0.0541(11) Uani 1 1 d . .
H17 H 0.9193 0.1281 1.0825 0.065 Uiso 1 1 calc R U
C15 C 0.8431(6) 0.2964(3) 0.9432(4) 0.0596(11) Uani 1 1 d . .
H15 H 0.9323 0.3091 1.0221 0.072 Uiso 1 1 calc R U
C12 C 0.5756(6) 0.2596(3) 0.7093(4) 0.0585(11) Uani 1 1 d . .
H12 H 0.4849 0.2493 0.6306 0.070 Uiso 1 1 calc R U
C13 C 0.6433(6) 0.3552(3) 0.7409(5) 0.0691(12) Uani 1 1 d . .
H13 H 0.5980 0.4090 0.6835 0.083 Uiso 1 1 calc R U
C14 C 0.7787(7) 0.3736(3) 0.8574(5) 0.0705(12) Uani 1 1 d . .
H14 H 0.8253 0.4392 0.8764 0.085 Uiso 1 1 calc R U
C19 C 0.6694(5) -0.1135(3) 0.8189(4) 0.0462(9) Uani 1 1 d . .
C24 C 0.7201(5) -0.1488(3) 0.7004(4) 0.0534(10) Uani 1 1 d . .
H24 H 0.7495 -0.1027 0.6370 0.064 Uiso 1 1 calc R U
C20 C 0.6267(6) -0.1842(3) 0.9108(4) 0.0609(11) Uani 1 1 d . .
H20 H 0.5955 -0.1620 0.9920 0.073 Uiso 1 1 calc R U
C21 C 0.6293(7) -0.2864(4) 0.8844(6) 0.0770(15) Uani 1 1 d . .
H21 H 0.5963 -0.3328 0.9461 0.092 Uiso 1 1 calc R U
C23 C 0.7271(6) -0.2516(4) 0.6756(5) 0.0700(12) Uani 1 1 d . .
H23 H 0.7637 -0.2744 0.5965 0.084 Uiso 1 1 calc R U
C22 C 0.6808(7) -0.3208(4) 0.7665(7) 0.0827(15) Uani 1 1 d . .
H22 H 0.6842 -0.3902 0.7487 0.099 Uiso 1 1 calc R U
C25 C 0.2146(5) -0.0393(4) 0.7898(4) 0.0746(14) Uani 1 1 d . .
H25A H 0.0885 -0.0411 0.8091 0.112 Uiso 1 1 calc R U
H25B H 0.3040 -0.0239 0.8717 0.112 Uiso 1 1 calc R U
H25C H 0.2446 -0.1044 0.7558 0.112 Uiso 1 1 calc R U

loop_
_atom_site_aniso_label
_atom_site_aniso_U_11
_atom_site_aniso_U_22
_atom_site_aniso_U_33
_atom_site_aniso_U_23
_atom_site_aniso_U_13
_atom_site_aniso_U_12
N1 0.0436(17) 0.063(2) 0.0479(19) -0.0055(17) -0.0039(14) 0.0036(16)
C9 0.0361(17) 0.047(2) 0.0384(18) -0.0020(16) 0.0058(14) -0.0035(16)
C3 0.047(2) 0.066(3) 0.068(3) -0.013(2) -0.002(2) 0.000(2)
C7 0.045(2) 0.050(2) 0.060(3) 0.003(2) 0.0016(19) -0.003(2)
C2 0.0328(18) 0.050(2) 0.044(2) 0.0031(18) 0.0077(15) -0.0045(18)
C1 0.0314(18) 0.062(2) 0.0399(19) 0.0020(18) 0.0043(15) -0.0041(17)
C6 0.055(3) 0.070(3) 0.090(3) 0.016(3) -0.014(2) 0.009(2)
O1 0.077(2) 0.060(2) 0.102(2) -0.0142(19) -0.0090(19) 0.0102(17)
C4 0.058(3) 0.093(4) 0.065(3) -0.023(3) 0.002(2) -0.023(3)
C5 0.053(3) 0.097(4) 0.058(3) 0.016(3) -0.010(2) -0.007(3)
C8 0.048(2) 0.082(3) 0.066(3) -0.014(2) 0.012(2) 0.003(2)
C11 0.0323(17) 0.049(2) 0.042(2) -0.0054(17) 0.0072(16) -0.0023(17)
C16 0.0351(18) 0.051(3) 0.052(2) -0.014(2) 0.0104(17) -0.0023(18)
C10 0.0296(17) 0.051(2) 0.0387(19) -0.0057(17) 0.0090(15) -0.0046(17)
C18 0.0325(17) 0.047(2) 0.043(2) -0.0052(18) 0.0062(17) -0.0015(17)
C17 0.039(2) 0.075(3) 0.046(2) -0.014(2) 0.0016(17) -0.002(2)
C15 0.051(2) 0.064(3) 0.064(3) -0.024(3) 0.0119(19) -0.007(2)
C12 0.056(2) 0.058(3) 0.058(2) -0.005(2) 0.004(2) -0.007(2)
C13 0.079(3) 0.050(3) 0.077(3) -0.003(2) 0.012(3) -0.011(2)
C14 0.070(3) 0.053(3) 0.091(3) -0.018(3) 0.021(3) -0.014(2)
C19 0.0316(18) 0.053(3) 0.050(2) -0.001(2) -0.0007(17) 0.0020(18)
C24 0.041(2) 0.055(3) 0.062(2) -0.012(2) 0.0033(19) 0.0008(18)
C20 0.052(2) 0.062(3) 0.066(3) 0.011(2) 0.005(2) 0.004(2)
C21 0.065(3) 0.062(4) 0.095(4) 0.021(3) -0.007(3) -0.003(2)
C23 0.058(3) 0.068(3) 0.078(3) -0.022(3) -0.003(2) 0.008(2)
C22 0.062(3) 0.057(3) 0.115(5) -0.007(3) -0.019(3) 0.008(2)
C25 0.042(2) 0.110(4) 0.071(3) 0.029(3) 0.0099(19) -0.008(2)

loop_
_atom_type_symbol
_atom_type_description
_atom_type_scat_dispersion_real
_atom_type_scat_dispersion_imag
_atom_type_scat_source
C C 0.0033 0.0016 'International Tables Vol C Tables 4.2.6.8 and 6.1.1.4'
H H 0.0000 0.0000 'International Tables Vol C Tables 4.2.6.8 and 6.1.1.4'
N N 0.0061 0.0033 'International Tables Vol C Tables 4.2.6.8 and 6.1.1.4'
O O 0.0106 0.0060 'International Tables Vol C Tables 4.2.6.8 and 6.1.1.4'

loop_
_geom_angle_atom_site_label_1
_geom_angle_atom_site_label_2
_geom_angle_atom_site_label_3
_geom_angle
C17 N1 C18 117.4(3)
C10 C9 C1 114.8(3)
C10 C9 H9A 108.6
C1 C9 H9A 108.6
C10 C9 H9B 108.6
C1 C9 H9B 108.6
H9A C9 H9B 107.5
C2 C3 C4 119.1(4)
C2 C3 H3 120.5
C4 C3 H3 120.5
C2 C7 O1 112.9(3)
C2 C7 C6 122.9(4)
O1 C7 C6 124.2(4)
C7 C2 C3 119.1(3)
C7 C2 C1 110.4(3)
C3 C2 C1 130.5(4)
C2 C1 C25 112.7(3)
C2 C1 C8 99.3(3)
C25 C1 C8 109.6(3)
C2 C1 C9 109.9(3)
C25 C1 C9 111.5(3)
C8 C1 C9 113.5(3)
C5 C6 C7 117.4(4)
C5 C6 H6 121.3
C7 C6 H6 121.3
C7 O1 C8 107.0(3)
C5 C4 C3 120.2(4)
C5 C4 H4 119.9
C3 C4 H4 119.9
C4 C5 C6 121.2(4)
C4 C5 H5 119.4
C6 C5 H5 119.4
O1 C8 C1 107.8(3)
O1 C8 H8A 110.1
C1 C8 H8A 110.1
O1 C8 H8B 110.1
C1 C8 H8B 110.1
H8A C8 H8B 108.5
C16 C11 C12 116.7(3)
C16 C11 C10 118.6(3)
C12 C11 C10 124.7(3)
C15 C16 C11 120.9(4)
C15 C16 C17 122.0(3)
C11 C16 C17 117.1(3)
C18 C10 C11 117.0(3)
C18 C10 C9 122.4(3)
C11 C10 C9 120.5(3)
N1 C18 C10 123.9(3)
N1 C18 C19 112.4(3)
C10 C18 C19 123.6(3)
N1 C17 C16 125.1(3)
N1 C17 H17 117.4
C16 C17 H17 117.4
C14 C15 C16 120.1(4)
C14 C15 H15 119.9
C16 C15 H15 119.9
C13 C12 C11 121.0(4)
C13 C12 H12 119.5
C11 C12 H12 119.5
C12 C13 C14 121.1(4)
C12 C13 H13 119.4
C14 C13 H13 119.4
C15 C14 C13 120.1(4)
C15 C14 H14 120.0
C13 C14 H14 120.0
C20 C19 C24 118.2(4)
C20 C19 C18 121.8(3)
C24 C19 C18 119.8(3)
C23 C24 C19 120.5(4)
C23 C24 H24 119.7
C19 C24 H24 119.7
C21 C20 C19 121.1(4)
C21 C20 H20 119.4
C19 C20 H20 119.4
C20 C21 C22 120.2(5)
C20 C21 H21 119.9
C22 C21 H21 119.9
C22 C23 C24 120.6(4)
C22 C23 H23 119.7
C24 C23 H23 119.7
C23 C22 C21 119.3(5)
C23 C22 H22 120.3
C21 C22 H22 120.3
C1 C25 H25A 109.5
C1 C25 H25B 109.5
H25A C25 H25B 109.5
C1 C25 H25C 109.5
H25A C25 H25C 109.5
H25B C25 H25C 109.5

loop_
_geom_bond_atom_site_label_1
_geom_bond_atom_site_label_2
_geom_bond_distance
N1 C17 1.301(5)
N1 C18 1.368(4)
C9 C10 1.509(4)
C9 C1 1.563(4)
C9 H9A 0.9700
C9 H9B 0.9700
C3 C2 1.366(5)
C3 C4 1.395(5)
C3 H3 0.9300
C7 C2 1.358(5)
C7 O1 1.361(5)
C7 C6 1.377(5)
C2 C1 1.503(4)
C1 C25 1.512(5)
C1 C8 1.552(5)
C6 C5 1.368(6)
C6 H6 0.9300
O1 C8 1.437(5)
C4 C5 1.360(7)
C4 H4 0.9300
C5 H5 0.9300
C8 H8A 0.9700
C8 H8B 0.9700
C11 C16 1.408(4)
C11 C12 1.419(5)
C11 C10 1.439(5)
C16 C15 1.407(5)
C16 C17 1.410(5)
C10 C18 1.382(4)
C18 C19 1.494(5)
C17 H17 0.9300
C15 C14 1.352(6)
C15 H15 0.9300
C12 C13 1.360(5)
C12 H12 0.9300
C13 C14 1.387(6)
C13 H13 0.9300
C14 H14 0.9300
C19 C20 1.383(5)
C19 C24 1.385(5)
C24 C23 1.375(5)
C24 H24 0.9300
C20 C21 1.370(6)
C20 H20 0.9300
C21 C22 1.378(8)
C21 H21 0.9300
C23 C22 1.371(7)
C23 H23 0.9300
C22 H22 0.9300
C25 H25A 0.9600
C25 H25B 0.9600
C25 H25C 0.9600

loop_
_geom_torsion_atom_site_label_1
_geom_torsion_atom_site_label_2
_geom_torsion_atom_site_label_3
_geom_torsion_atom_site_label_4
_geom_torsion
O1 C7 C2 C3 -179.1(3)
C6 C7 C2 C3 -0.7(6)
O1 C7 C2 C1 1.2(4)
C6 C7 C2 C1 179.6(4)
C4 C3 C2 C7 1.1(6)
C4 C3 C2 C1 -179.3(3)
C7 C2 C1 C25 124.3(4)
C3 C2 C1 C25 -55.3(5)
C7 C2 C1 C8 8.5(4)
C3 C2 C1 C8 -171.2(4)
C7 C2 C1 C9 -110.8(3)
C3 C2 C1 C9 69.6(5)
C10 C9 C1 C2 173.5(3)
C10 C9 C1 C25 -60.9(4)
C10 C9 C1 C8 63.4(4)
C2 C7 C6 C5 -0.1(6)
O1 C7 C6 C5 178.1(4)
C2 C7 O1 C8 -11.4(5)
C6 C7 O1 C8 170.2(4)
C2 C3 C4 C5 -0.8(6)
C3 C4 C5 C6 -0.1(7)
C7 C6 C5 C4 0.5(7)
C7 O1 C8 C1 16.5(4)
C2 C1 C8 O1 -14.8(4)
C25 C1 C8 O1 -133.0(3)
C9 C1 C8 O1 101.7(3)
C12 C11 C16 C15 -1.5(5)
C10 C11 C16 C15 176.0(3)
C12 C11 C16 C17 179.8(3)
C10 C11 C16 C17 -2.7(4)
C16 C11 C10 C18 -4.7(4)
C12 C11 C10 C18 172.6(3)
C16 C11 C10 C9 173.0(3)
C12 C11 C10 C9 -9.7(5)
C1 C9 C10 C18 87.5(4)
C1 C9 C10 C11 -90.2(4)
C17 N1 C18 C10 -5.8(5)
C17 N1 C18 C19 171.3(3)
C11 C10 C18 N1 9.4(4)
C9 C10 C18 N1 -168.3(3)
C11 C10 C18 C19 -167.3(3)
C9 C10 C18 C19 14.9(5)
C18 N1 C17 C16 -2.7(5)
C15 C16 C17 N1 -171.8(4)
C11 C16 C17 N1 6.8(5)
C11 C16 C15 C14 0.3(5)
C17 C16 C15 C14 178.9(4)
C16 C11 C12 C13 1.4(5)
C10 C11 C12 C13 -176.0(4)
C11 C12 C13 C14 0.0(7)
C16 C15 C14 C13 1.1(6)
C12 C13 C14 C15 -1.3(6)
N1 C18 C19 C20 53.6(5)
C10 C18 C19 C20 -129.3(4)
N1 C18 C19 C24 -120.2(3)
C10 C18 C19 C24 56.9(5)
C20 C19 C24 C23 0.0(6)
C18 C19 C24 C23 174.1(3)
C24 C19 C20 C21 -1.6(6)
C18 C19 C20 C21 -175.5(3)
C19 C20 C21 C22 2.0(7)
C19 C24 C23 C22 1.2(6)
C24 C23 C22 C21 -0.9(7)
C20 C21 C22 C23 -0.7(7)
